data_7719962
loop_
_publ_author_name
'Ferrari-Argach\'a, Carolina'
'Valiero, Santiago'
'Rojas-Dotti, Carlos'
'Loaces, Aparicio'
'Chiozzone, Ra\'ul'
'Moliner, Fernando Nicol\'as'
'Suescun, Leopoldo'
'Cano, Joan'
'Lloret, Francesc'
'Mart\'inez-Lillo, Jos\'e'
'Gonz\'alez, Ricardo'

_publ_section_title
;
 Self-assembly of lanthanide-based Single-Ion Magnets (SIMs) into 1D
 networks via Re(IV)-based metalloligands
;
_journal_name_full 'Dalton Transactions'
_journal_paper_doi 10.1039/D5DT01890K
_journal_year 2025
_chemical_formula_sum 'C20 H35 Br5 Dy N5 O9 Re'
_chemical_formula_weight 1237.78
_space_group_crystal_system triclinic
_space_group_IT_number 2
_space_group_name_Hall '-P 1'
_space_group_name_H-M_alt 'P -1'
_atom_sites_solution_hydrogens geom
_audit_creation_method SHELXL-2018/3
_audit_update_record
;
2025-10-28 deposited with the CCDC.	2025-12-01 downloaded from the CCDC.
;
_cell_angle_alpha 111.967(2)
_cell_angle_beta 95.813(2)
_cell_angle_gamma 104.973(2)
_cell_formula_units_Z 2
_cell_length_a 8.2713(4)
_cell_length_b 14.8567(8)
_cell_length_c 15.9073(11)
_cell_measurement_reflns_used 2185
_cell_measurement_temperature 273(2)
_cell_measurement_theta_max 26.40
_cell_measurement_theta_min 2.60
_cell_volume 1708.02(18)
_computing_data_collection 'APEX3 (Bruker, 2016)'
_computing_data_reduction 'APEX3 (Bruker, 2016)'
_computing_molecular_graphics 'SHELXLE 2011 (Sheldrick, 2008)'
_computing_publication_material 'SHELXLE 2011 (Sheldrick, 2008)'
_computing_structure_refinement 'SHELXL-2018/3 (Sheldrick, 2018)'
_computing_structure_solution 'SHELXT 2014/5 (Sheldrick, 2014)'
_diffrn_ambient_temperature 273(2)
_diffrn_measured_fraction_theta_full 0.999
_diffrn_measured_fraction_theta_max 0.992
_diffrn_measurement_device_type 'Bruker APEX-II CCD'
_diffrn_radiation_type MoK\a
_diffrn_radiation_wavelength 0.71073
_diffrn_reflns_av_R_equivalents 0.0559
_diffrn_reflns_av_unetI/netI 0.0314
_diffrn_reflns_Laue_measured_fraction_full 0.999
_diffrn_reflns_Laue_measured_fraction_max 0.992
_diffrn_reflns_limit_h_max 12
_diffrn_reflns_limit_h_min -12
_diffrn_reflns_limit_k_max 21
_diffrn_reflns_limit_k_min -21
_diffrn_reflns_limit_l_max 23
_diffrn_reflns_limit_l_min -23
_diffrn_reflns_number 101943
_diffrn_reflns_point_group_measured_fraction_full 0.999
_diffrn_reflns_point_group_measured_fraction_max 0.992
_diffrn_reflns_theta_full 25.242
_diffrn_reflns_theta_max 31.773
_diffrn_reflns_theta_min 2.831
_exptl_absorpt_coefficient_mu 11.609
_exptl_absorpt_correction_T_max 0.971
_exptl_absorpt_correction_T_min 0.966
_exptl_absorpt_correction_type multi-scan
_exptl_absorpt_process_details SADABS
_exptl_crystal_colour orange
_exptl_crystal_density_diffrn 2.407
_exptl_crystal_description block
_exptl_crystal_F_000 1156
_exptl_crystal_size_max 0.345
_exptl_crystal_size_mid 0.190
_exptl_crystal_size_min 0.155
_exptl_transmission_factor_max 0.6334
_exptl_transmission_factor_min 0.4618
_refine_diff_density_max 1.423
_refine_diff_density_min -1.122
_refine_diff_density_rms 0.136
_refine_ls_extinction_coef 0.00133(7)
_refine_ls_extinction_expression Fc^*^=kFc[1+0.001xFc^2^\l^3^/sin(2\q)]^-1/4^
_refine_ls_extinction_method 'SHELXL-2018/3 (Sheldrick 2018)'
_refine_ls_goodness_of_fit_ref 1.022
_refine_ls_hydrogen_treatment constr
_refine_ls_matrix_type full
_refine_ls_number_parameters 435
_refine_ls_number_reflns 11558
_refine_ls_number_restraints 88
_refine_ls_restrained_S_all 1.019
_refine_ls_R_factor_all 0.0421
_refine_ls_R_factor_gt 0.0263
_refine_ls_shift/su_max 0.003
_refine_ls_shift/su_mean 0.000
_refine_ls_structure_factor_coef Fsqd
_refine_ls_weighting_details 'w=1/[\s^2^(Fo^2^)+(0.0195P)^2^+2.0006P] where P=(Fo^2^+2Fc^2^)/3'
_refine_ls_weighting_scheme calc
_refine_ls_wR_factor_gt 0.0502
_refine_ls_wR_factor_ref 0.0546
_reflns_Friedel_coverage 0.000
_reflns_number_gt 9321
_reflns_number_total 11558
_reflns_threshold_expression 'I > 2\s(I)'
_cod_data_source_file d5dt01890k2.cif
_cod_data_source_block LS_CF_ReDy198_2_0m_a
_cod_depositor_comments
;
The following automatic conversions were performed:

data item '_exptl_absorpt_correction_type' value 'multi scan' was
changed to 'multi-scan' in accordance with the
/home/data/users/saulius/crontab/automatic-downloads/rss-feeds/RSC/lib/dictionaries/cif_core.dic
dictionary named 'cif_core.dic' version 2.4.2 last updated on
2011-04-26.

Automatic conversion script
Id: cif_fix_values 8170 2020-07-09 18:12:32Z antanas 
;
_cod_original_cell_volume 1708.02(17)
_cod_database_code 7719962
_shelx_shelxl_version_number 2018/3
_shelx_space_group_comment
;
The symmetry employed for this shelxl refinement is uniquely defined
by the following loop, which should always be used as a source of
symmetry information in preference to the above space-group names.
They are only intended as comments.
;

loop_
_space_group_symop_operation_xyz
'x, y, z'
'-x, -y, -z'

loop_
_atom_site_label
_atom_site_type_symbol
_atom_site_fract_x
_atom_site_fract_y
_atom_site_fract_z
_atom_site_U_iso_or_equiv
_atom_site_adp_type
_atom_site_occupancy
_atom_site_site_symmetry_order
_atom_site_calc_flag
_atom_site_refinement_flags_posn
_atom_site_refinement_flags_adp
_atom_site_refinement_flags_occupancy
_atom_site_disorder_assembly
_atom_site_disorder_group
Re1 Re 0.86816(2) 1.05525(2) 0.74808(2) 0.02713(4) Uani 1 1 d . . . . .
Br1 Br 0.81342(6) 1.21618(3) 0.84155(3) 0.05151(10) Uani 1 1 d . . . . .
Br2 Br 0.82713(5) 0.98864(3) 0.87047(3) 0.04605(9) Uani 1 1 d . . . . .
Br3 Br 1.18223(5) 1.13835(3) 0.82133(3) 0.04862(10) Uani 1 1 d . . . . .
Br4 Br 0.91419(6) 1.10216(3) 0.61537(3) 0.04821(10) Uani 1 1 d . . . . .
Br5 Br 0.55671(4) 0.97039(3) 0.67099(3) 0.04653(9) Uani 1 1 d . . . . .
N1 N 0.9159(3) 0.91271(17) 0.66698(17) 0.0244(5) Uani 1 1 d . . . . .
C1 C 0.8047(3) 0.8208(2) 0.6505(2) 0.0237(6) Uani 1 1 d . . . . .
H1 H 0.704992 0.819432 0.672922 0.028 Uiso 1 1 calc R U . . .
C2 C 0.8298(3) 0.72802(19) 0.60209(19) 0.0201(5) Uani 1 1 d . . . . .
C3 C 0.9840(3) 0.72879(19) 0.57259(19) 0.0203(5) Uani 1 1 d . . . . .
C4 C 1.0970(4) 0.8244(2) 0.5882(2) 0.0265(6) Uani 1 1 d . . . . .
H4 H 1.198959 0.828112 0.567771 0.032 Uiso 1 1 calc R U . . .
C5 C 1.0599(4) 0.9131(2) 0.6334(2) 0.0278(6) Uani 1 1 d . . . . .
H5 H 1.136194 0.975242 0.641068 0.033 Uiso 1 1 calc R U . . .
C6 C 0.6840(3) 0.6307(2) 0.58111(18) 0.0200(5) Uani 1 1 d . . . . .
O1 O 0.7055(3) 0.54602(14) 0.53836(14) 0.0238(4) Uani 1 1 d . . . . .
O2 O 0.5513(2) 0.64383(15) 0.60838(15) 0.0281(5) Uani 1 1 d . . . . .
C7 C 1.0411(3) 0.63539(19) 0.52615(19) 0.0198(5) Uani 1 1 d . . . . .
O3 O 0.9708(2) 0.57583(15) 0.44323(14) 0.0253(4) Uani 1 1 d . . . . .
O4 O 1.1651(3) 0.63157(15) 0.57431(14) 0.0277(4) Uani 1 1 d . . . . .
Dy1 Dy 0.68952(2) 0.46539(2) 0.37604(2) 0.01848(3) Uani 1 1 d . . . . .
O1A O 0.4391(3) 0.43402(18) 0.26045(17) 0.0385(5) Uani 1 1 d . . . . .
C1A C 0.3531(4) 0.3563(3) 0.1906(2) 0.0374(7) Uani 1 1 d . . . . .
H1A H 0.411599 0.316132 0.154839 0.045 Uiso 1 1 calc R U . . .
N1A N 0.1855(4) 0.3262(2) 0.1631(2) 0.0423(7) Uani 1 1 d . . . . .
C2A C 0.0862(6) 0.3826(5) 0.2165(4) 0.0769(16) Uani 1 1 d . . . . .
H2AA H 0.161496 0.441323 0.269432 0.115 Uiso 1 1 calc R U . . .
H2AB H 0.007914 0.339544 0.237039 0.115 Uiso 1 1 calc R U . . .
H2AC H 0.022674 0.404825 0.178562 0.115 Uiso 1 1 calc R U . . .
C3A C 0.0940(6) 0.2324(4) 0.0790(4) 0.0722(15) Uani 1 1 d . . . . .
H3AA H 0.025689 0.248394 0.037535 0.108 Uiso 1 1 calc R U . . .
H3AB H 0.020933 0.183150 0.095742 0.108 Uiso 1 1 calc R U . . .
H3AC H 0.175601 0.204396 0.048719 0.108 Uiso 1 1 calc R U . . .
O1B O 0.6605(3) 0.31387(16) 0.24320(15) 0.0313(5) Uani 1 1 d . . . . .
C1B C 0.6754(4) 0.2284(2) 0.2308(2) 0.0327(7) Uani 1 1 d . . . . .
H1B H 0.697360 0.215225 0.282753 0.039 Uiso 1 1 calc R U . . .
N1B N 0.6618(4) 0.1559(2) 0.1486(2) 0.0378(7) Uani 1 1 d . . . . .
C2B C 0.6776(6) 0.0579(3) 0.1394(3) 0.0606(12) Uani 1 1 d . . . . .
H2BA H 0.567405 0.005872 0.111904 0.091 Uiso 1 1 calc R U . . .
H2BB H 0.719419 0.061875 0.199685 0.091 Uiso 1 1 calc R U . . .
H2BC H 0.756543 0.040929 0.100565 0.091 Uiso 1 1 calc R U . . .
C3B C 0.6171(6) 0.1692(4) 0.0642(3) 0.0591(12) Uani 1 1 d . . . . .
H3BA H 0.669943 0.132672 0.017614 0.089 Uiso 1 1 calc R U . . .
H3BB H 0.657242 0.240784 0.077194 0.089 Uiso 1 1 calc R U . . .
H3BC H 0.494787 0.143082 0.041968 0.089 Uiso 1 1 calc R U . . .
O1C O 0.6518(19) 0.6257(8) 0.4054(19) 0.0268(18) Uani 0.560(5) 1 d D . P A 1
C1C C 0.5076(7) 0.6491(4) 0.4039(4) 0.0276(12) Uani 0.560(5) 1 d D . P A 1
H1C H 0.404737 0.601768 0.399505 0.033 Uiso 0.560(5) 1 calc R U P A 1
N1C N 0.511(3) 0.7387(15) 0.409(2) 0.0306(18) Uani 0.560(5) 1 d D . P A 1
C2C C 0.6736(9) 0.8122(5) 0.4111(6) 0.054(2) Uani 0.560(5) 1 d D . P A 1
H2CA H 0.691686 0.877979 0.460533 0.081 Uiso 0.560(5) 1 calc R U P A 1
H2CB H 0.666743 0.818328 0.352913 0.081 Uiso 0.560(5) 1 calc R U P A 1
H2CC H 0.767541 0.788030 0.421297 0.081 Uiso 0.560(5) 1 calc R U P A 1
C3C C 0.3603(9) 0.7706(6) 0.4049(6) 0.0495(19) Uani 0.560(5) 1 d D . P A 1
H3CA H 0.381917 0.836124 0.455448 0.074 Uiso 0.560(5) 1 calc R U P A 1
H3CB H 0.265086 0.721097 0.409648 0.074 Uiso 0.560(5) 1 calc R U P A 1
H3CC H 0.333778 0.775773 0.347001 0.074 Uiso 0.560(5) 1 calc R U P A 1
O2C O 0.619(3) 0.6112(11) 0.396(3) 0.0268(18) Uani 0.440(5) 1 d D . P A 2
C4C C 0.6523(9) 0.7014(5) 0.3918(5) 0.0329(17) Uani 0.440(5) 1 d D . P A 2
H4C H 0.758009 0.731948 0.382381 0.039 Uiso 0.440(5) 1 calc R U P A 2
N2C N 0.537(4) 0.747(2) 0.401(3) 0.0306(18) Uani 0.440(5) 1 d D . P A 2
C5C C 0.3801(12) 0.7024(9) 0.4283(10) 0.072(3) Uani 0.440(5) 1 d D . P A 2
H5CA H 0.396924 0.733451 0.494699 0.108 Uiso 0.440(5) 1 calc R U P A 2
H5CB H 0.357419 0.629864 0.407214 0.108 Uiso 0.440(5) 1 calc R U P A 2
H5CC H 0.284511 0.715081 0.400681 0.108 Uiso 0.440(5) 1 calc R U P A 2
C6C C 0.5568(16) 0.8441(7) 0.3948(9) 0.067(3) Uani 0.440(5) 1 d D . P A 2
H6CA H 0.560375 0.895158 0.454494 0.081 Uiso 0.440(5) 1 calc R U P A 2
H6CB H 0.461813 0.836936 0.350090 0.081 Uiso 0.440(5) 1 calc R U P A 2
H6CC H 0.661769 0.864630 0.375879 0.081 Uiso 0.440(5) 1 calc R U P A 2
O1D O 0.8058(3) 0.50938(18) 0.25754(16) 0.0367(5) Uani 1 1 d . . . . .
H1D H 0.756749 0.470730 0.203523 0.055 Uiso 1 1 calc R U . . .
C4D C 0.9068(6) 0.6050(3) 0.2614(3) 0.0565(11) Uani 1 1 d . . . . .
H4DA H 1.001505 0.595953 0.232708 0.085 Uiso 1 1 calc R U . . .
H4DB H 0.949426 0.653697 0.325103 0.085 Uiso 1 1 calc R U . . .
H4DC H 0.837408 0.629817 0.229030 0.085 Uiso 1 1 calc R U . . .
O1E O 0.726(3) 0.4162(19) 0.0753(13) 0.077(3) Uani 0.35(3) 1 d D . P B 1
C1E C 0.644(5) 0.387(2) -0.0032(17) 0.056(4) Uani 0.35(3) 1 d D . P B 1
H1E H 0.563339 0.322112 -0.029356 0.068 Uiso 0.35(3) 1 calc R U P B 1
N1E N 0.657(9) 0.439(4) -0.054(3) 0.0542(11) Uani 0.35(3) 1 d D . P B 1
C2E C 0.800(8) 0.534(3) -0.024(3) 0.087(6) Uani 0.35(3) 1 d D . P B 1
H2EA H 0.893196 0.520146 -0.052281 0.131 Uiso 0.35(3) 1 calc R U P B 1
H2EB H 0.838146 0.563677 0.042430 0.131 Uiso 0.35(3) 1 calc R U P B 1
H2EC H 0.763396 0.582017 -0.042106 0.131 Uiso 0.35(3) 1 calc R U P B 1
C3E C 0.543(4) 0.400(3) -0.1455(16) 0.064(3) Uani 0.35(3) 1 d D . P B 1
H3EA H 0.609663 0.391730 -0.192291 0.096 Uiso 0.35(3) 1 calc R U P B 1
H3EB H 0.482904 0.446687 -0.145970 0.096 Uiso 0.35(3) 1 calc R U P B 1
H3EC H 0.462087 0.334327 -0.158071 0.096 Uiso 0.35(3) 1 calc R U P B 1
O2E O 0.648(2) 0.4067(9) 0.0702(6) 0.077(3) Uani 0.65(3) 1 d D . P B 2
C4E C 0.597(3) 0.3805(12) -0.0127(9) 0.056(4) Uani 0.65(3) 1 d D . P B 2
H4E H 0.515289 0.316187 -0.045676 0.068 Uiso 0.65(3) 1 calc R U P B 2
N2E N 0.647(5) 0.435(2) -0.0595(15) 0.0542(11) Uani 0.65(3) 1 d D . P B 2
C5E C 0.771(4) 0.5380(18) -0.0105(15) 0.087(6) Uani 0.65(3) 1 d D . P B 2
H5EA H 0.857147 0.546984 -0.045311 0.131 Uiso 0.65(3) 1 calc R U P B 2
H5EB H 0.823503 0.546918 0.049899 0.131 Uiso 0.65(3) 1 calc R U P B 2
H5EC H 0.712781 0.587685 -0.004028 0.131 Uiso 0.65(3) 1 calc R U P B 2
C6E C 0.583(2) 0.3948(16) -0.1597(8) 0.064(3) Uani 0.65(3) 1 d D . P B 2
H6EA H 0.676719 0.392606 -0.190243 0.096 Uiso 0.65(3) 1 calc R U P B 2
H6EB H 0.526407 0.438647 -0.172873 0.096 Uiso 0.65(3) 1 calc R U P B 2
H6EC H 0.502295 0.326964 -0.181953 0.096 Uiso 0.65(3) 1 calc R U P B 2

loop_
_atom_site_aniso_label
_atom_site_aniso_U_11
_atom_site_aniso_U_22
_atom_site_aniso_U_33
_atom_site_aniso_U_23
_atom_site_aniso_U_13
_atom_site_aniso_U_12
Re1 0.02866(6) 0.01663(5) 0.03297(7) 0.00596(5) 0.00707(5) 0.00876(4)
Br1 0.0685(3) 0.03064(17) 0.0533(2) 0.00561(16) 0.0152(2) 0.02985(18)
Br2 0.0638(2) 0.04094(19) 0.0396(2) 0.01880(16) 0.01795(18) 0.02105(17)
Br3 0.03405(18) 0.03142(17) 0.0587(2) 0.00368(16) -0.00133(16) 0.00289(14)
Br4 0.0648(2) 0.03810(19) 0.0522(2) 0.02651(17) 0.02030(19) 0.01891(17)
Br5 0.02820(16) 0.0427(2) 0.0614(2) 0.01442(18) 0.00388(16) 0.01293(14)
N1 0.0233(11) 0.0166(10) 0.0307(13) 0.0073(9) 0.0079(10) 0.0055(9)
C1 0.0210(12) 0.0183(12) 0.0282(15) 0.0059(11) 0.0068(11) 0.0058(10)
C2 0.0200(12) 0.0155(11) 0.0218(13) 0.0061(10) 0.0038(10) 0.0037(9)
C3 0.0189(12) 0.0164(11) 0.0208(13) 0.0040(10) 0.0019(10) 0.0046(9)
C4 0.0208(13) 0.0183(12) 0.0369(17) 0.0070(11) 0.0101(12) 0.0059(10)
C5 0.0246(14) 0.0158(12) 0.0374(17) 0.0072(11) 0.0086(12) 0.0025(10)
C6 0.0211(12) 0.0180(12) 0.0165(12) 0.0058(10) 0.0024(10) 0.0022(9)
O1 0.0276(10) 0.0143(9) 0.0253(10) 0.0050(8) 0.0073(8) 0.0040(7)
O2 0.0212(9) 0.0225(10) 0.0339(12) 0.0062(8) 0.0115(8) 0.0027(8)
C7 0.0167(11) 0.0149(11) 0.0260(14) 0.0076(10) 0.0053(10) 0.0034(9)
O3 0.0207(9) 0.0234(10) 0.0217(10) 0.0023(8) 0.0029(8) 0.0021(7)
O4 0.0262(10) 0.0224(10) 0.0293(11) 0.0053(8) -0.0025(8) 0.0109(8)
Dy1 0.01680(6) 0.01547(6) 0.01964(6) 0.00426(4) 0.00286(4) 0.00459(4)
O1A 0.0301(12) 0.0388(13) 0.0388(13) 0.0129(11) -0.0053(10) 0.0085(10)
C1A 0.0303(16) 0.0425(19) 0.0353(18) 0.0122(15) -0.0003(13) 0.0141(14)
N1A 0.0293(14) 0.0452(17) 0.0439(18) 0.0168(14) -0.0053(12) 0.0061(12)
C2A 0.041(2) 0.111(5) 0.073(3) 0.028(3) 0.012(2) 0.032(3)
C3A 0.062(3) 0.052(3) 0.069(3) 0.011(2) -0.027(2) 0.002(2)
O1B 0.0378(12) 0.0264(11) 0.0243(11) 0.0034(9) 0.0046(9) 0.0133(9)
C1B 0.0368(17) 0.0261(15) 0.0271(16) 0.0041(12) 0.0024(13) 0.0092(12)
N1B 0.0444(16) 0.0256(13) 0.0306(15) -0.0007(11) 0.0041(12) 0.0111(12)
C2B 0.083(3) 0.0290(19) 0.057(3) 0.0019(18) 0.012(2) 0.023(2)
C3B 0.078(3) 0.060(3) 0.0267(19) 0.0014(18) 0.0084(19) 0.028(2)
O1C 0.020(5) 0.018(3) 0.032(5) 0.004(4) -0.008(5) 0.004(4)
C1C 0.030(3) 0.027(2) 0.025(3) 0.010(2) 0.003(2) 0.010(2)
N1C 0.033(5) 0.034(3) 0.037(5) 0.0200(17) 0.014(3) 0.020(4)
C2C 0.050(4) 0.037(4) 0.083(6) 0.033(4) 0.020(4) 0.012(3)
C3C 0.046(4) 0.056(4) 0.058(5) 0.022(4) 0.013(3) 0.037(3)
O2C 0.020(5) 0.018(3) 0.032(5) 0.004(4) -0.008(5) 0.004(4)
C4C 0.034(4) 0.031(3) 0.043(4) 0.020(3) 0.013(3) 0.016(3)
N2C 0.033(5) 0.034(3) 0.037(5) 0.0200(17) 0.014(3) 0.020(4)
C5C 0.046(5) 0.090(8) 0.110(10) 0.057(8) 0.041(6) 0.039(6)
C6C 0.094(8) 0.051(6) 0.084(8) 0.043(6) 0.029(7) 0.042(6)
O1D 0.0389(13) 0.0337(12) 0.0274(12) 0.0116(10) 0.0065(10) -0.0026(10)
C4D 0.061(3) 0.047(2) 0.054(3) 0.028(2) 0.006(2) -0.0045(19)
O1E 0.109(9) 0.067(3) 0.032(2) 0.021(2) -0.007(5) 0.000(6)
C1E 0.075(11) 0.049(3) 0.036(3) 0.017(3) 0.005(4) 0.009(4)
N1E 0.074(5) 0.053(3) 0.041(3) 0.023(3) 0.012(2) 0.024(2)
C2E 0.089(11) 0.087(4) 0.081(8) 0.047(5) 0.015(7) 0.003(5)
C3E 0.087(8) 0.084(4) 0.042(4) 0.033(4) 0.024(4) 0.047(6)
O2E 0.109(9) 0.067(3) 0.032(2) 0.021(2) -0.007(5) 0.000(6)
C4E 0.075(11) 0.049(3) 0.036(3) 0.017(3) 0.005(4) 0.009(4)
N2E 0.074(5) 0.053(3) 0.041(3) 0.023(3) 0.012(2) 0.024(2)
C5E 0.089(11) 0.087(4) 0.081(8) 0.047(5) 0.015(7) 0.003(5)
C6E 0.087(8) 0.084(4) 0.042(4) 0.033(4) 0.024(4) 0.047(6)

loop_
_atom_type_symbol
_atom_type_description
_atom_type_scat_dispersion_real
_atom_type_scat_dispersion_imag
_atom_type_scat_source
C C 0.0033 0.0016 'International Tables Vol C Tables 4.2.6.8 and 6.1.1.4'
H H 0.0000 0.0000 'International Tables Vol C Tables 4.2.6.8 and 6.1.1.4'
Br Br -0.2901 2.4595 'International Tables Vol C Tables 4.2.6.8 and 6.1.1.4'
Dy Dy -0.1892 4.4098 'International Tables Vol C Tables 4.2.6.8 and 6.1.1.4'
N N 0.0061 0.0033 'International Tables Vol C Tables 4.2.6.8 and 6.1.1.4'
O O 0.0106 0.0060 'International Tables Vol C Tables 4.2.6.8 and 6.1.1.4'
Re Re -1.0185 7.2310 'International Tables Vol C Tables 4.2.6.8 and 6.1.1.4'

loop_
_geom_angle_atom_site_label_1
_geom_angle_atom_site_label_2
_geom_angle_atom_site_label_3
_geom_angle
_geom_angle_site_symmetry_1
_geom_angle_site_symmetry_3
_geom_angle_publ_flag
N1 Re1 Br1 179.31(7) . . ?
N1 Re1 Br4 86.50(7) . . ?
Br1 Re1 Br4 94.190(15) . . ?
N1 Re1 Br5 89.10(6) . . ?
Br1 Re1 Br5 90.902(15) . . ?
Br4 Re1 Br5 88.734(16) . . ?
N1 Re1 Br3 89.84(6) . . ?
Br1 Re1 Br3 90.172(15) . . ?
Br4 Re1 Br3 90.164(16) . . ?
Br5 Re1 Br3 178.514(15) . . ?
N1 Re1 Br2 86.79(7) . . ?
Br1 Re1 Br2 92.520(15) . . ?
Br4 Re1 Br2 173.286(13) . . ?
Br5 Re1 Br2 90.956(15) . . ?
Br3 Re1 Br2 90.022(16) . . ?
C1 N1 C5 117.1(2) . . ?
C1 N1 Re1 121.19(18) . . ?
C5 N1 Re1 121.66(18) . . ?
N1 C1 C2 124.0(2) . . ?
N1 C1 H1 118.0 . . ?
C2 C1 H1 118.0 . . ?
C1 C2 C3 118.7(2) . . ?
C1 C2 C6 117.4(2) . . ?
C3 C2 C6 123.8(2) . . ?
C4 C3 C2 116.7(2) . . ?
C4 C3 C7 117.1(2) . . ?
C2 C3 C7 126.2(2) . . ?
C5 C4 C3 121.1(3) . . ?
C5 C4 H4 119.4 . . ?
C3 C4 H4 119.4 . . ?
N1 C5 C4 122.1(3) . . ?
N1 C5 H5 119.0 . . ?
C4 C5 H5 119.0 . . ?
O2 C6 O1 126.2(2) . . ?
O2 C6 C2 115.5(2) . . ?
O1 C6 C2 118.2(2) . . ?
C6 O1 Dy1 126.33(18) . . ?
C6 O2 Dy1 132.74(18) . 2_666 ?
O4 C7 O3 126.4(2) . . ?
O4 C7 C3 114.7(2) . . ?
O3 C7 C3 118.7(2) . . ?
C7 O3 Dy1 130.48(17) . . ?
C7 O4 Dy1 150.14(18) . 2_766 ?
O2C Dy1 O3 85.7(5) . . ?
O2 Dy1 O3 147.15(8) 2_666 . ?
O2 Dy1 O1C 109.9(5) 2_666 . ?
O3 Dy1 O1C 78.9(3) . . ?
O2C Dy1 O1B 133.2(9) . . ?
O2 Dy1 O1B 81.11(7) 2_666 . ?
O3 Dy1 O1B 114.85(7) . . ?
O1C Dy1 O1B 136.8(7) . . ?
O2C Dy1 O1 75.6(10) . . ?
O2 Dy1 O1 78.73(7) 2_666 . ?
O3 Dy1 O1 73.59(7) . . ?
O1C Dy1 O1 73.4(7) . . ?
O1B Dy1 O1 148.53(7) . . ?
O2 Dy1 O4 83.34(8) 2_666 2_766 ?
O3 Dy1 O4 75.37(7) . 2_766 ?
O1C Dy1 O4 148.0(5) . 2_766 ?
O1B Dy1 O4 72.58(7) . 2_766 ?
O1 Dy1 O4 81.27(7) . 2_766 ?
O2C Dy1 O1D 78.4(10) . . ?
O2 Dy1 O1D 140.05(8) 2_666 . ?
O3 Dy1 O1D 72.20(7) . . ?
O1C Dy1 O1D 76.9(7) . . ?
O1B Dy1 O1D 69.99(8) . . ?
O1 Dy1 O1D 138.14(7) . . ?
O4 Dy1 O1D 112.10(8) 2_766 . ?
O2C Dy1 O1A 66.9(6) . . ?
O2 Dy1 O1A 70.16(8) 2_666 . ?
O3 Dy1 O1A 140.67(8) . . ?
O1C Dy1 O1A 73.1(4) . . ?
O1B Dy1 O1A 72.03(8) . . ?
O1 Dy1 O1A 122.01(8) . . ?
O4 Dy1 O1A 138.35(7) 2_766 . ?
O1D Dy1 O1A 74.94(8) . . ?
C1A O1A Dy1 131.3(2) . . ?
O1A C1A N1A 124.9(3) . . ?
O1A C1A H1A 117.5 . . ?
N1A C1A H1A 117.5 . . ?
C1A N1A C2A 120.6(3) . . ?
C1A N1A C3A 121.1(4) . . ?
C2A N1A C3A 118.2(4) . . ?
N1A C2A H2AA 109.5 . . ?
N1A C2A H2AB 109.5 . . ?
H2AA C2A H2AB 109.5 . . ?
N1A C2A H2AC 109.5 . . ?
H2AA C2A H2AC 109.5 . . ?
H2AB C2A H2AC 109.5 . . ?
N1A C3A H3AA 109.5 . . ?
N1A C3A H3AB 109.5 . . ?
H3AA C3A H3AB 109.5 . . ?
N1A C3A H3AC 109.5 . . ?
H3AA C3A H3AC 109.5 . . ?
H3AB C3A H3AC 109.5 . . ?
C1B O1B Dy1 134.7(2) . . ?
O1B C1B N1B 124.1(3) . . ?
O1B C1B H1B 118.0 . . ?
N1B C1B H1B 118.0 . . ?
C1B N1B C2B 121.0(3) . . ?
C1B N1B C3B 120.7(3) . . ?
C2B N1B C3B 118.1(3) . . ?
N1B C2B H2BA 109.5 . . ?
N1B C2B H2BB 109.5 . . ?
H2BA C2B H2BB 109.5 . . ?
N1B C2B H2BC 109.5 . . ?
H2BA C2B H2BC 109.5 . . ?
H2BB C2B H2BC 109.5 . . ?
N1B C3B H3BA 109.5 . . ?
N1B C3B H3BB 109.5 . . ?
H3BA C3B H3BB 109.5 . . ?
N1B C3B H3BC 109.5 . . ?
H3BA C3B H3BC 109.5 . . ?
H3BB C3B H3BC 109.5 . . ?
C1C O1C Dy1 129.0(9) . . ?
N1C C1C O1C 119.3(11) . . ?
N1C C1C H1C 120.3 . . ?
O1C C1C H1C 120.3 . . ?
C1C N1C C3C 123.5(15) . . ?
C1C N1C C2C 120.3(9) . . ?
C3C N1C C2C 116.0(7) . . ?
N1C C2C H2CA 109.5 . . ?
N1C C2C H2CB 109.5 . . ?
H2CA C2C H2CB 109.5 . . ?
N1C C2C H2CC 109.5 . . ?
H2CA C2C H2CC 109.5 . . ?
H2CB C2C H2CC 109.5 . . ?
N1C C3C H3CA 109.5 . . ?
N1C C3C H3CB 109.5 . . ?
H3CA C3C H3CB 109.5 . . ?
N1C C3C H3CC 109.5 . . ?
H3CA C3C H3CC 109.5 . . ?
H3CB C3C H3CC 109.5 . . ?
C4C O2C Dy1 150(2) . . ?
N2C C4C O2C 119.5(15) . . ?
N2C C4C H4C 120.2 . . ?
O2C C4C H4C 120.2 . . ?
C4C N2C C6C 124.4(17) . . ?
C4C N2C C5C 118.1(10) . . ?
C6C N2C C5C 117.2(9) . . ?
N2C C5C H5CA 109.5 . . ?
N2C C5C H5CB 109.5 . . ?
H5CA C5C H5CB 109.5 . . ?
N2C C5C H5CC 109.5 . . ?
H5CA C5C H5CC 109.5 . . ?
H5CB C5C H5CC 109.5 . . ?
N2C C6C H6CA 109.5 . . ?
N2C C6C H6CB 109.5 . . ?
H6CA C6C H6CB 109.5 . . ?
N2C C6C H6CC 109.5 . . ?
H6CA C6C H6CC 109.5 . . ?
H6CB C6C H6CC 109.5 . . ?
C4D O1D Dy1 130.9(2) . . ?
C4D O1D H1D 109.5 . . ?
Dy1 O1D H1D 116.2 . . ?
O1D C4D H4DA 109.5 . . ?
O1D C4D H4DB 109.5 . . ?
H4DA C4D H4DB 109.5 . . ?
O1D C4D H4DC 109.5 . . ?
H4DA C4D H4DC 109.5 . . ?
H4DB C4D H4DC 109.5 . . ?
O1E C1E N1E 126.4(10) . . ?
O1E C1E H1E 116.8 . . ?
N1E C1E H1E 116.8 . . ?
C1E N1E C3E 121.7(7) . . ?
C1E N1E C2E 119.2(14) . . ?
C3E N1E C2E 118.8(7) . . ?
N1E C2E H2EA 109.5 . . ?
N1E C2E H2EB 109.5 . . ?
H2EA C2E H2EB 109.5 . . ?
N1E C2E H2EC 109.5 . . ?
H2EA C2E H2EC 109.5 . . ?
H2EB C2E H2EC 109.5 . . ?
N1E C3E H3EA 109.5 . . ?
N1E C3E H3EB 109.5 . . ?
H3EA C3E H3EB 109.5 . . ?
N1E C3E H3EC 109.5 . . ?
H3EA C3E H3EC 109.5 . . ?
H3EB C3E H3EC 109.5 . . ?
O2E C4E N2E 126.0(7) . . ?
O2E C4E H4E 117.0 . . ?
N2E C4E H4E 117.0 . . ?
C4E N2E C6E 121.8(7) . . ?
C4E N2E C5E 119.3(9) . . ?
C6E N2E C5E 118.9(6) . . ?
N2E C5E H5EA 109.5 . . ?
N2E C5E H5EB 109.5 . . ?
H5EA C5E H5EB 109.5 . . ?
N2E C5E H5EC 109.5 . . ?
H5EA C5E H5EC 109.5 . . ?
H5EB C5E H5EC 109.5 . . ?
N2E C6E H6EA 109.5 . . ?
N2E C6E H6EB 109.5 . . ?
H6EA C6E H6EB 109.5 . . ?
N2E C6E H6EC 109.5 . . ?
H6EA C6E H6EC 109.5 . . ?
H6EB C6E H6EC 109.5 . . ?

loop_
_geom_bond_atom_site_label_1
_geom_bond_atom_site_label_2
_geom_bond_distance
_geom_bond_site_symmetry_2
_geom_bond_publ_flag
Re1 N1 2.190(2) . ?
Re1 Br1 2.4836(4) . ?
Re1 Br4 2.4926(4) . ?
Re1 Br5 2.5009(4) . ?
Re1 Br3 2.5067(4) . ?
Re1 Br2 2.5073(4) . ?
N1 C1 1.347(3) . ?
N1 C5 1.354(4) . ?
C1 C2 1.386(4) . ?
C1 H1 0.9300 . ?
C2 C3 1.402(4) . ?
C2 C6 1.521(3) . ?
C3 C4 1.399(4) . ?
C3 C7 1.528(4) . ?
C4 C5 1.375(4) . ?
C4 H4 0.9300 . ?
C5 H5 0.9300 . ?
C6 O2 1.254(3) . ?
C6 O1 1.256(3) . ?
O1 Dy1 2.3781(19) . ?
O2 Dy1 2.3224(19) 2_666 ?
C7 O4 1.243(3) . ?
C7 O3 1.252(3) . ?
O3 Dy1 2.3365(18) . ?
O4 Dy1 2.387(2) 2_766 ?
Dy1 O2C 2.304(9) . ?
Dy1 O1C 2.360(7) . ?
Dy1 O1B 2.377(2) . ?
Dy1 O1D 2.423(2) . ?
Dy1 O1A 2.445(2) . ?
O1A C1A 1.237(4) . ?
C1A N1A 1.313(4) . ?
C1A H1A 0.9300 . ?
N1A C2A 1.436(6) . ?
N1A C3A 1.470(5) . ?
C2A H2AA 0.9600 . ?
C2A H2AB 0.9600 . ?
C2A H2AC 0.9600 . ?
C3A H3AA 0.9600 . ?
C3A H3AB 0.9600 . ?
C3A H3AC 0.9600 . ?
O1B C1B 1.250(4) . ?
C1B N1B 1.317(4) . ?
C1B H1B 0.9300 . ?
N1B C2B 1.451(5) . ?
N1B C3B 1.455(5) . ?
C2B H2BA 0.9600 . ?
C2B H2BB 0.9600 . ?
C2B H2BC 0.9600 . ?
C3B H3BA 0.9600 . ?
C3B H3BB 0.9600 . ?
C3B H3BC 0.9600 . ?
O1C C1C 1.326(14) . ?
C1C N1C 1.296(10) . ?
C1C H1C 0.9300 . ?
N1C C3C 1.451(12) . ?
N1C C2C 1.482(19) . ?
C2C H2CA 0.9600 . ?
C2C H2CB 0.9600 . ?
C2C H2CC 0.9600 . ?
C3C H3CA 0.9600 . ?
C3C H3CB 0.9600 . ?
C3C H3CC 0.9600 . ?
O2C C4C 1.327(15) . ?
C4C N2C 1.297(11) . ?
C4C H4C 0.9300 . ?
N2C C6C 1.452(13) . ?
N2C C5C 1.48(2) . ?
C5C H5CA 0.9600 . ?
C5C H5CB 0.9600 . ?
C5C H5CC 0.9600 . ?
C6C H6CA 0.9600 . ?
C6C H6CB 0.9600 . ?
C6C H6CC 0.9600 . ?
O1D C4D 1.425(4) . ?
O1D H1D 0.8200 . ?
C4D H4DA 0.9600 . ?
C4D H4DB 0.9600 . ?
C4D H4DC 0.9600 . ?
O1E C1E 1.219(8) . ?
C1E N1E 1.307(10) . ?
C1E H1E 0.9300 . ?
N1E C3E 1.461(12) . ?
N1E C2E 1.465(12) . ?
C2E H2EA 0.9600 . ?
C2E H2EB 0.9600 . ?
C2E H2EC 0.9600 . ?
C3E H3EA 0.9600 . ?
C3E H3EB 0.9600 . ?
C3E H3EC 0.9600 . ?
O2E C4E 1.220(8) . ?
C4E N2E 1.307(9) . ?
C4E H4E 0.9300 . ?
N2E C6E 1.460(12) . ?
N2E C5E 1.464(11) . ?
C5E H5EA 0.9600 . ?
C5E H5EB 0.9600 . ?
C5E H5EC 0.9600 . ?
C6E H6EA 0.9600 . ?
C6E H6EB 0.9600 . ?
C6E H6EC 0.9600 . ?

loop_
_geom_hbond_atom_site_label_D
_geom_hbond_atom_site_label_H
_geom_hbond_atom_site_label_A
_geom_hbond_distance_DH
_geom_hbond_distance_HA
_geom_hbond_distance_DA
_geom_hbond_angle_DHA
_geom_hbond_site_symmetry_A
_geom_hbond_publ_flag
C1 H1 Br5 0.93 2.83 3.347(3) 116.4 . yes
C4 H4 Br5 0.93 3.02 3.672(3) 128.7 1_655 yes
C5 H5 Br3 0.93 2.89 3.364(3) 113.1 . yes
C1A H1A O1B 0.93 2.39 2.891(4) 113.8 . yes
C1B H1B O4 0.93 2.43 2.934(4) 113.9 2_766 yes
C3B H3BB O1E^a 0.96 2.53 3.47(3) 167.3 . yes
C3B H3BB O2E^b 0.96 2.53 3.435(13) 157.3 . yes
C2C^a H2CC^a Br4 0.96 2.96 3.445(7) 112.9 2_776 yes
C4C^b H4C^b Br4 0.93 3.14 4.039(7) 161.8 2_776 yes
C6C^b H6CB^b Br5 0.96 3.04 3.587(9) 117.3 2_676 yes
O1D H1D O1E^a 0.82 1.85 2.63(2) 156.5 . yes
O1D H1D O2E^b 0.82 1.97 2.773(11) 167.1 . yes
C4D H4DB O3 0.96 2.56 3.095(5) 115.2 . yes
C3E^a H3EC^a Br3 0.96 3.10 4.05(4) 172.9 1_444 yes

loop_
_geom_torsion_atom_site_label_1
_geom_torsion_atom_site_label_2
_geom_torsion_atom_site_label_3
_geom_torsion_atom_site_label_4
_geom_torsion
_geom_torsion_site_symmetry_1
_geom_torsion_site_symmetry_2
_geom_torsion_site_symmetry_3
_geom_torsion_site_symmetry_4
_geom_torsion_publ_flag
C5 N1 C1 C2 0.3(5) . . . . ?
Re1 N1 C1 C2 -178.0(2) . . . . ?
N1 C1 C2 C3 3.8(5) . . . . ?
N1 C1 C2 C6 -174.1(3) . . . . ?
C1 C2 C3 C4 -4.8(4) . . . . ?
C6 C2 C3 C4 172.8(3) . . . . ?
C1 C2 C3 C7 174.4(3) . . . . ?
C6 C2 C3 C7 -8.0(4) . . . . ?
C2 C3 C4 C5 2.2(5) . . . . ?
C7 C3 C4 C5 -177.0(3) . . . . ?
C1 N1 C5 C4 -3.1(5) . . . . ?
Re1 N1 C5 C4 175.2(2) . . . . ?
C3 C4 C5 N1 1.9(5) . . . . ?
C1 C2 C6 O2 1.4(4) . . . . ?
C3 C2 C6 O2 -176.3(3) . . . . ?
C1 C2 C6 O1 -179.1(3) . . . . ?
C3 C2 C6 O1 3.2(4) . . . . ?
O2 C6 O1 Dy1 101.8(3) . . . . ?
C2 C6 O1 Dy1 -77.6(3) . . . . ?
O1 C6 O2 Dy1 13.9(5) . . . 2_666 ?
C2 C6 O2 Dy1 -166.67(18) . . . 2_666 ?
C4 C3 C7 O4 67.6(3) . . . . ?
C2 C3 C7 O4 -111.6(3) . . . . ?
C4 C3 C7 O3 -106.9(3) . . . . ?
C2 C3 C7 O3 73.9(4) . . . . ?
O4 C7 O3 Dy1 118.7(3) . . . . ?
C3 C7 O3 Dy1 -67.6(3) . . . . ?
O3 C7 O4 Dy1 -42.2(5) . . . 2_766 ?
C3 C7 O4 Dy1 143.8(3) . . . 2_766 ?
Dy1 O1A C1A N1A 140.7(3) . . . . ?
O1A C1A N1A C2A -1.9(6) . . . . ?
O1A C1A N1A C3A -180.0(4) . . . . ?
Dy1 O1B C1B N1B -176.2(2) . . . . ?
O1B C1B N1B C2B -178.9(3) . . . . ?
O1B C1B N1B C3B -3.8(5) . . . . ?
Dy1 O1C C1C N1C -170(2) . . . . ?
O1C C1C N1C C3C 178(2) . . . . ?
O1C C1C N1C C2C 3(3) . . . . ?
Dy1 O2C C4C N2C 169(4) . . . . ?
O2C C4C N2C C6C -178(3) . . . . ?
O2C C4C N2C C5C 8(4) . . . . ?
O1E C1E N1E C3E -176(6) . . . . ?
O1E C1E N1E C2E 10(12) . . . . ?
O2E C4E N2E C6E 178(3) . . . . ?
O2E C4E N2E C5E -2(6) . . . . ?
